data_4329951
loop_
_publ_author_name
'Thi Nhu Y Hoang'
'Timoth\'ee Lathion'
'Laure Gu\'en\'ee'
'Emmanuel Terazzi'
'Claude Piguet'

_publ_contact_author_address
;Department of inorganic, analytic and applied chemistry 
University of Geneva, Sciences II 
30 quai Ernest-Ansermet 
CH-1211 Gen\`eve 4 
;
_publ_contact_author_email claude.Piguet@unige.ch
_publ_contact_author_fax '+41 (0)22 379 68 30 '
_publ_contact_author_name 'Claude Piguet'
_publ_contact_author_phone '+41 (0)22 379 60 34'
_publ_section_title
;
 Protonation and Complexation Properties of Polyaromatic Terdentate
 Six-Membered Chelate Ligands
;
_journal_name_full 'Inorganic Chemistry'
_journal_page_first 8567
_journal_page_last 8575
_journal_paper_doi 10.1021/ic301126y
_journal_volume 51
_journal_year 2012
_chemical_formula_moiety 'C19 H15 N5, 2(C F3 O3 S)'
_chemical_formula_sum 'C21 H15 F6 N5 O6 S2'
_chemical_formula_weight 611.50
_chemical_name_systematic
; 
 ? 
;
_space_group_IT_number 2
_symmetry_cell_setting triclinic
_symmetry_space_group_name_Hall '-P 1'
_symmetry_space_group_name_H-M 'P -1'
_atom_sites_solution_hydrogens difmap
_atom_sites_solution_primary direct
_atom_sites_solution_secondary difmap
_audit_creation_method SHELXL-97
_cell_angle_alpha 113.068(9)
_cell_angle_beta 99.997(8)
_cell_angle_gamma 101.089(8)
_cell_formula_units_Z 2
_cell_length_a 9.0329(9)
_cell_length_b 11.1765(10)
_cell_length_c 13.5512(12)
_cell_measurement_reflns_used 4193
_cell_measurement_temperature 180(2)
_cell_measurement_theta_max 73.5001
_cell_measurement_theta_min 3.6852
_cell_volume 1187.3(2)
_computing_cell_refinement
;
CrysAlisPro, Oxford Diffraction Ltd.,
Version 1.171.34.44 (release 25-10-2010 CrysAlis171 .NET)
(compiled Oct 25 2010,18:11:34)
;
_computing_data_collection
;
CrysAlisPro, Oxford Diffraction Ltd.,
Version 1.171.34.44 (release 25-10-2010 CrysAlis171 .NET)
(compiled Oct 25 2010,18:11:34)
;
_computing_data_reduction
;
CrysAlisPro, Oxford Diffraction Ltd.,
Version 1.171.34.44 (release 25-10-2010 CrysAlis171 .NET)
(compiled Oct 25 2010,18:11:34)
;
_computing_molecular_graphics 'ORTEP3 (Farrugia, 1997)'
_computing_publication_material ShelX_Acat
_computing_structure_refinement 'SHELXL-97 (Sheldrick, 1997)'
_computing_structure_solution 'SIR97 (Altomare, 1999)'
_diffrn_ambient_temperature 180(2)
_diffrn_detector_area_resol_mean 10.4679
_diffrn_measured_fraction_theta_full 0.996
_diffrn_measured_fraction_theta_max 0.962
_diffrn_measurement_device_type 'SuperNova, Dual, Cu at zero, Atlas'
_diffrn_measurement_method '\w scans'
_diffrn_radiation_monochromator mirror
_diffrn_radiation_source 'SuperNova (Cu) x-ray Source'
_diffrn_radiation_type CuK\a
_diffrn_radiation_wavelength 1.54184
_diffrn_reflns_av_R_equivalents 0.0495
_diffrn_reflns_av_sigmaI/netI 0.0586
_diffrn_reflns_limit_h_max 7
_diffrn_reflns_limit_h_min -11
_diffrn_reflns_limit_k_max 13
_diffrn_reflns_limit_k_min -13
_diffrn_reflns_limit_l_max 16
_diffrn_reflns_limit_l_min -16
_diffrn_reflns_number 7528
_diffrn_reflns_theta_full 66.97
_diffrn_reflns_theta_max 73.5001
_diffrn_reflns_theta_min 3.6852
_exptl_absorpt_coefficient_mu 2.950
_exptl_absorpt_correction_T_max 0.828
_exptl_absorpt_correction_T_min 0.563
_exptl_absorpt_correction_type analytical
_exptl_absorpt_process_details
;
CrysAlisPro, Oxford Diffraction Ltd.,
Version 1.171.34.44 (release 25-10-2010 CrysAlis171 .NET)
(compiled Oct 25 2010,18:11:34)
Analytical numeric absorption correction using a multifaceted crystal
            model based on expressions derived by R.C. Clark & J.S. Reid.
(Clark, R. C. & Reid, J. S. (1995). Acta Cryst. A51, 887-897)
;
_exptl_crystal_colour colourless
_exptl_crystal_density_diffrn 1.710
_exptl_crystal_description plate
_exptl_crystal_F_000 620
_exptl_crystal_size_max 0.2809
_exptl_crystal_size_mid 0.1640
_exptl_crystal_size_min 0.0669
_refine_diff_density_max 0.624
_refine_diff_density_min -0.690
_refine_diff_density_rms 0.105
_refine_ls_extinction_method none
_refine_ls_goodness_of_fit_ref 1.089
_refine_ls_hydrogen_treatment refall
_refine_ls_matrix_type full
_refine_ls_number_parameters 421
_refine_ls_number_reflns 4614
_refine_ls_number_restraints 0
_refine_ls_restrained_S_all 1.089
_refine_ls_R_factor_all 0.0888
_refine_ls_R_factor_gt 0.0726
_refine_ls_shift/su_max 0.000
_refine_ls_shift/su_mean 0.000
_refine_ls_structure_factor_coef Fsqd
_refine_ls_weighting_details 'calc w=1/[\s^2^(Fo^2^)+(0.1205P)^2^+1.3219P] where P=(Fo^2^+2Fc^2^)/3'
_refine_ls_weighting_scheme calc
_refine_ls_wR_factor_gt 0.2005
_refine_ls_wR_factor_ref 0.2213
_reflns_number_gt 3595
_reflns_number_total 4614
_reflns_threshold_expression >2sigma(I)
_cod_data_source_file ic301126y_si_002_2.cif
_cod_data_source_block 2
_cod_original_cell_volume 1187.30(19)
_cod_database_code 4329951

loop_
_symmetry_equiv_pos_as_xyz
'x, y, z'
'-x, -y, -z'

loop_
_atom_site_label
_atom_site_type_symbol
_atom_site_fract_x
_atom_site_fract_y
_atom_site_fract_z
_atom_site_U_iso_or_equiv
_atom_site_adp_type
_atom_site_occupancy
_atom_site_symmetry_multiplicity
_atom_site_calc_flag
N1 N 0.4939(4) 0.9028(3) 0.6842(3) 0.0322(7) Uani 1 1 d
N2 N 0.2760(4) 0.7023(3) 0.5691(3) 0.0316(7) Uani 1 1 d
N3 N 0.1678(4) 0.8788(3) 0.6365(3) 0.0294(7) Uani 1 1 d
N4 N 0.0760(4) 1.0621(3) 0.7203(3) 0.0315(7) Uani 1 1 d
N5 N 0.2971(4) 1.0710(4) 0.8578(3) 0.0324(7) Uani 1 1 d
C1 C 0.6458(5) 0.9517(5) 0.7455(4) 0.0391(10) Uani 1 1 d
C2 C 0.7282(5) 0.8661(5) 0.7603(4) 0.0429(10) Uani 1 1 d
C3 C 0.6584(6) 0.7274(5) 0.7116(4) 0.0420(10) Uani 1 1 d
C4 C 0.5027(5) 0.6764(4) 0.6479(4) 0.0347(9) Uani 1 1 d
C5 C 0.3936(5) 0.5453(4) 0.5817(4) 0.0376(9) Uani 1 1 d
C6 C 0.2600(6) 0.5629(4) 0.5348(4) 0.0391(9) Uani 1 1 d
C7 C 0.4239(5) 0.7709(4) 0.6374(3) 0.0297(8) Uani 1 1 d
C8 C 0.1510(5) 0.7581(4) 0.5547(3) 0.0307(8) Uani 1 1 d
C9 C 0.0213(5) 0.6891(4) 0.4629(4) 0.0362(9) Uani 1 1 d
C10 C -0.1007(5) 0.7472(5) 0.4600(4) 0.0388(9) Uani 1 1 d
C11 C -0.0896(5) 0.8721(5) 0.5453(4) 0.0365(9) Uani 1 1 d
C12 C 0.0502(5) 0.9343(4) 0.6312(3) 0.0306(8) Uani 1 1 d
C13 C 0.0005(5) 1.1604(5) 0.7178(4) 0.0378(9) Uani 1 1 d
C14 C 0.0734(5) 1.2805(4) 0.8070(4) 0.0403(10) Uani 1 1 d
C15 C 0.2031(5) 1.2618(4) 0.8713(4) 0.0360(9) Uani 1 1 d
C16 C 0.3213(6) 1.3447(4) 0.9696(4) 0.0417(10) Uani 1 1 d
C17 C 0.4248(6) 1.2872(5) 1.0102(4) 0.0470(11) Uani 1 1 d
C18 C 0.4101(5) 1.1517(5) 0.9538(4) 0.0420(10) Uani 1 1 d
C19 C 0.1978(4) 1.1253(4) 0.8152(3) 0.0308(8) Uani 1 1 d
H1A H 0.452(5) 0.966(5) 0.673(4) 0.033(12) Uiso 1 1 d
H5A H 0.291(5) 0.982(5) 0.824(4) 0.024(10) Uiso 1 1 d
H1 H 0.693(6) 1.049(5) 0.778(4) 0.040(13) Uiso 1 1 d
H2 H 0.818(7) 0.894(6) 0.797(5) 0.052(16) Uiso 1 1 d
H3 H 0.729(6) 0.682(5) 0.726(4) 0.042(13) Uiso 1 1 d
H5 H 0.409(5) 0.464(5) 0.571(4) 0.030(11) Uiso 1 1 d
H6 H 0.168(6) 0.499(5) 0.482(4) 0.039(13) Uiso 1 1 d
H9 H 0.014(6) 0.605(5) 0.407(4) 0.040(13) Uiso 1 1 d
H10 H -0.183(6) 0.711(5) 0.397(5) 0.047(14) Uiso 1 1 d
H11 H -0.172(6) 0.913(5) 0.545(4) 0.039(13) Uiso 1 1 d
H13 H -0.080(6) 1.142(5) 0.663(4) 0.035(12) Uiso 1 1 d
H14 H 0.043(6) 1.364(6) 0.819(5) 0.047(14) Uiso 1 1 d
H16 H 0.328(5) 1.442(5) 1.012(4) 0.027(11) Uiso 1 1 d
H17 H 0.498(6) 1.347(5) 1.084(4) 0.044(13) Uiso 1 1 d
H18 H 0.476(7) 1.106(6) 0.977(5) 0.056(16) Uiso 1 1 d
S1 S 0.15916(12) 1.69558(10) 0.81165(9) 0.0368(3) Uani 1 1 d
O1 O 0.2060(5) 1.5795(3) 0.8073(4) 0.0578(9) Uani 1 1 d
O2 O 0.2886(4) 1.8124(3) 0.8414(3) 0.0434(8) Uani 1 1 d
O3 O 0.0278(4) 1.6704(4) 0.7225(3) 0.0542(9) Uani 1 1 d
C1T C 0.0820(6) 1.7435(6) 0.9328(4) 0.0562(13) Uani 1 1 d
F1 F 0.1906(4) 1.7736(4) 1.0247(3) 0.0747(11) Uani 1 1 d
F2 F -0.0360(5) 1.6451(5) 0.9218(3) 0.1068(18) Uani 1 1 d
F3 F 0.0358(6) 1.8536(5) 0.9516(4) 0.1048(16) Uani 1 1 d
S2 S 0.47089(11) 0.80663(9) 0.37565(8) 0.0303(3) Uani 1 1 d
O6 O 0.5496(3) 0.7666(3) 0.4537(3) 0.0373(7) Uani 1 1 d
O5 O 0.3496(3) 0.8680(3) 0.4060(3) 0.0398(7) Uani 1 1 d
O4 O 0.5727(4) 0.8710(3) 0.3284(3) 0.0417(7) Uani 1 1 d
C2T C 0.3639(6) 0.6438(5) 0.2579(4) 0.0464(11) Uani 1 1 d
F5 F 0.2894(4) 0.6588(3) 0.1715(3) 0.0666(10) Uani 1 1 d
F6 F 0.4620(4) 0.5713(3) 0.2231(3) 0.0667(9) Uani 1 1 d
F4 F 0.2589(4) 0.5721(3) 0.2853(3) 0.0701(10) Uani 1 1 d

loop_
_atom_site_aniso_label
_atom_site_aniso_U_11
_atom_site_aniso_U_22
_atom_site_aniso_U_33
_atom_site_aniso_U_23
_atom_site_aniso_U_13
_atom_site_aniso_U_12
N1 0.0325(17) 0.0314(16) 0.0344(17) 0.0174(14) 0.0046(14) 0.0106(13)
N2 0.0332(17) 0.0280(16) 0.0330(17) 0.0140(13) 0.0058(14) 0.0090(13)
N3 0.0274(15) 0.0309(16) 0.0316(16) 0.0161(13) 0.0050(13) 0.0094(12)
N4 0.0270(16) 0.0334(16) 0.0385(18) 0.0198(14) 0.0062(14) 0.0122(13)
N5 0.0317(17) 0.0335(17) 0.0323(17) 0.0151(14) 0.0044(14) 0.0131(13)
C1 0.037(2) 0.038(2) 0.040(2) 0.0168(18) 0.0040(18) 0.0107(17)
C2 0.033(2) 0.050(3) 0.046(3) 0.024(2) 0.0010(19) 0.0136(19)
C3 0.048(3) 0.049(3) 0.046(2) 0.030(2) 0.016(2) 0.026(2)
C4 0.040(2) 0.035(2) 0.040(2) 0.0215(17) 0.0168(18) 0.0178(17)
C5 0.043(2) 0.032(2) 0.049(2) 0.0228(18) 0.019(2) 0.0163(17)
C6 0.043(2) 0.033(2) 0.040(2) 0.0139(18) 0.0101(19) 0.0131(18)
C7 0.0338(19) 0.0306(18) 0.0316(19) 0.0174(15) 0.0122(16) 0.0129(15)
C8 0.0298(19) 0.0320(18) 0.035(2) 0.0203(16) 0.0083(16) 0.0074(15)
C9 0.035(2) 0.036(2) 0.032(2) 0.0149(18) 0.0023(17) 0.0063(16)
C10 0.029(2) 0.048(2) 0.036(2) 0.0212(19) 0.0016(17) 0.0037(17)
C11 0.0273(19) 0.049(2) 0.039(2) 0.0249(19) 0.0085(17) 0.0123(17)
C12 0.0305(19) 0.0319(19) 0.035(2) 0.0191(16) 0.0099(16) 0.0095(15)
C13 0.035(2) 0.043(2) 0.044(2) 0.0255(19) 0.0074(19) 0.0199(18)
C14 0.044(2) 0.038(2) 0.044(2) 0.0189(19) 0.0095(19) 0.0221(19)
C15 0.035(2) 0.039(2) 0.040(2) 0.0194(18) 0.0114(18) 0.0177(17)
C16 0.046(2) 0.034(2) 0.040(2) 0.0113(18) 0.010(2) 0.0136(18)
C17 0.043(2) 0.045(2) 0.040(2) 0.011(2) -0.002(2) 0.011(2)
C18 0.036(2) 0.049(2) 0.036(2) 0.0166(19) -0.0002(18) 0.0142(19)
C19 0.0282(18) 0.036(2) 0.032(2) 0.0183(16) 0.0064(16) 0.0119(15)
S1 0.0363(5) 0.0377(5) 0.0335(5) 0.0171(4) 0.0039(4) 0.0062(4)
O1 0.062(2) 0.0387(17) 0.073(3) 0.0256(17) 0.0168(19) 0.0125(16)
O2 0.0393(16) 0.0401(16) 0.0504(18) 0.0268(14) 0.0022(14) 0.0048(13)
O3 0.0435(18) 0.070(2) 0.0416(18) 0.0287(17) -0.0002(15) 0.0012(16)
C1T 0.047(3) 0.064(3) 0.041(3) 0.014(2) 0.004(2) 0.007(2)
F1 0.072(2) 0.100(3) 0.0336(15) 0.0270(17) 0.0006(15) 0.0032(19)
F2 0.077(3) 0.133(4) 0.061(2) 0.018(2) 0.028(2) -0.032(3)
F3 0.108(3) 0.126(4) 0.084(3) 0.024(3) 0.035(3) 0.080(3)
S2 0.0289(5) 0.0292(5) 0.0328(5) 0.0152(4) 0.0039(4) 0.0096(4)
O6 0.0350(15) 0.0428(16) 0.0387(16) 0.0235(13) 0.0039(12) 0.0145(12)
O5 0.0319(14) 0.0394(15) 0.0480(17) 0.0187(14) 0.0075(13) 0.0147(12)
O4 0.0449(17) 0.0411(16) 0.0538(19) 0.0305(15) 0.0231(15) 0.0149(13)
C2T 0.059(3) 0.037(2) 0.036(2) 0.0153(18) -0.003(2) 0.014(2)
F5 0.078(2) 0.0644(19) 0.0411(16) 0.0195(14) -0.0142(15) 0.0220(17)
F6 0.089(2) 0.0502(17) 0.0501(17) 0.0083(14) 0.0082(17) 0.0377(17)
F4 0.067(2) 0.0466(17) 0.069(2) 0.0214(15) -0.0020(17) -0.0155(15)

loop_
_atom_type_symbol
_atom_type_description
_atom_type_scat_dispersion_real
_atom_type_scat_dispersion_imag
_atom_type_scat_source
C C 0.0181 0.0091 'International Tables Vol C Tables 4.2.6.8 and 6.1.1.4'
H H 0.0000 0.0000 'International Tables Vol C Tables 4.2.6.8 and 6.1.1.4'
N N 0.0311 0.0180 'International Tables Vol C Tables 4.2.6.8 and 6.1.1.4'
O O 0.0492 0.0322 'International Tables Vol C Tables 4.2.6.8 and 6.1.1.4'
F F 0.0727 0.0534 'International Tables Vol C Tables 4.2.6.8 and 6.1.1.4'
S S 0.3331 0.5567 'International Tables Vol C Tables 4.2.6.8 and 6.1.1.4'

loop_
_geom_angle_atom_site_label_1
_geom_angle_atom_site_label_2
_geom_angle_atom_site_label_3
_geom_angle
C7 N1 C1 119.8(4)
C7 N1 H1A 125(3)
C1 N1 H1A 114(3)
C7 N2 C6 107.0(3)
C7 N2 C8 126.6(3)
C6 N2 C8 125.0(3)
C8 N3 C12 117.9(3)
C19 N4 C12 126.8(3)
C19 N4 C13 106.4(3)
C12 N4 C13 125.5(3)
C19 N5 C18 119.2(4)
C19 N5 H5A 122(3)
C18 N5 H5A 118(3)
N1 C1 C2 120.8(4)
N1 C1 H1 117(3)
C2 C1 H1 122(3)
C1 C2 C3 120.7(4)
C1 C2 H2 122(4)
C3 C2 H2 117(4)
C2 C3 C4 118.7(4)
C2 C3 H3 111(3)
C4 C3 H3 130(3)
C3 C4 C7 117.6(4)
C3 C4 C5 136.2(4)
C7 C4 C5 106.2(4)
C6 C5 C4 107.4(4)
C6 C5 H5 125(3)
C4 C5 H5 127(3)
C5 C6 N2 110.3(4)
C5 C6 H6 131(3)
N2 C6 H6 119(3)
N1 C7 N2 128.4(3)
N1 C7 C4 122.4(4)
N2 C7 C4 109.1(3)
N3 C8 C9 123.8(4)
N3 C8 N2 114.7(3)
C9 C8 N2 121.5(4)
C8 C9 C10 117.4(4)
C8 C9 H9 122(3)
C10 C9 H9 121(3)
C9 C10 C11 120.7(4)
C9 C10 H10 120(3)
C11 C10 H10 118(3)
C10 C11 C12 116.4(4)
C10 C11 H11 122(3)
C12 C11 H11 122(3)
N3 C12 C11 123.7(4)
N3 C12 N4 114.8(3)
C11 C12 N4 121.4(4)
C14 C13 N4 110.6(4)
C14 C13 H13 127(3)
N4 C13 H13 122(3)
C13 C14 C15 107.0(4)
C13 C14 H14 124(3)
C15 C14 H14 129(3)
C16 C15 C19 118.6(4)
C16 C15 C14 135.1(4)
C19 C15 C14 106.3(4)
C17 C16 C15 118.5(4)
C17 C16 H16 121(3)
C15 C16 H16 121(3)
C18 C17 C16 120.2(4)
C18 C17 H17 124(3)
C16 C17 H17 115(3)
N5 C18 C17 121.7(4)
N5 C18 H18 114(4)
C17 C18 H18 124(4)
N5 C19 N4 128.5(4)
N5 C19 C15 121.7(4)
N4 C19 C15 109.7(3)
O1 S1 O3 115.7(2)
O1 S1 O2 113.6(2)
O3 S1 O2 115.6(2)
O1 S1 C1T 103.0(3)
O3 S1 C1T 103.2(2)
O2 S1 C1T 103.4(2)
F2 C1T F3 108.9(5)
F2 C1T F1 107.2(5)
F3 C1T F1 105.6(5)
F2 C1T S1 112.0(4)
F3 C1T S1 111.5(4)
F1 C1T S1 111.4(4)
O6 S2 O5 115.93(19)
O6 S2 O4 114.69(19)
O5 S2 O4 115.06(18)
O6 S2 C2T 102.08(19)
O5 S2 C2T 103.6(2)
O4 S2 C2T 102.8(2)
F4 C2T F5 108.1(4)
F4 C2T F6 107.9(4)
F5 C2T F6 107.3(4)
F4 C2T S2 111.2(4)
F5 C2T S2 111.7(3)
F6 C2T S2 110.5(3)

loop_
_geom_bond_atom_site_label_1
_geom_bond_atom_site_label_2
_geom_bond_distance
N1 C7 1.321(5)
N1 C1 1.353(5)
N1 H1A 0.91(5)
N2 C7 1.360(5)
N2 C6 1.409(5)
N2 C8 1.411(5)
N3 C8 1.327(5)
N3 C12 1.334(5)
N4 C19 1.364(5)
N4 C12 1.406(5)
N4 C13 1.408(5)
N5 C19 1.346(5)
N5 C18 1.346(6)
N5 H5A 0.90(5)
C1 C2 1.373(6)
C1 H1 0.97(5)
C2 C3 1.383(7)
C2 H2 0.80(6)
C3 C4 1.390(7)
C3 H3 0.93(5)
C4 C7 1.420(5)
C4 C5 1.425(6)
C5 C6 1.350(6)
C5 H5 0.90(5)
C6 H6 0.94(5)
C8 C9 1.382(6)
C9 C10 1.385(6)
C9 H9 0.93(5)
C10 C11 1.391(7)
C10 H10 0.91(6)
C11 C12 1.397(6)
C11 H11 0.95(5)
C13 C14 1.345(7)
C13 H13 0.87(5)
C14 C15 1.435(6)
C14 H14 0.98(5)
C15 C16 1.390(6)
C15 C19 1.399(6)
C16 C17 1.386(6)
C16 H16 0.99(4)
C17 C18 1.370(7)
C17 H17 0.98(5)
C18 H18 0.94(6)
S1 O1 1.423(4)
S1 O3 1.433(3)
S1 O2 1.439(3)
S1 C1T 1.821(6)
C1T F2 1.316(7)
C1T F3 1.320(7)
C1T F1 1.322(6)
S2 O6 1.434(3)
S2 O5 1.436(3)
S2 O4 1.443(3)
S2 C2T 1.818(5)
C2T F4 1.319(6)
C2T F5 1.333(5)
C2T F6 1.337(6)

loop_
_geom_hbond_atom_site_label_D
_geom_hbond_atom_site_label_H
_geom_hbond_atom_site_label_A
_geom_hbond_distance_DH
_geom_hbond_distance_HA
_geom_hbond_distance_DA
_geom_hbond_angle_DHA
_geom_hbond_site_symmetry_A
N1 H1A O4 0.91(5) 1.89(5) 2.770(4) 163(4) 2_676
N1 H1A N3 0.91(5) 2.45(5) 2.840(5) 106(3) .
N5 H5A O2 0.90(5) 1.99(4) 2.796(5) 147(4) 1_545
N5 H5A N3 0.90(5) 2.30(4) 2.783(5) 114(3) .

loop_
_cod_related_entry_id
_cod_related_entry_database
_cod_related_entry_code
1 ChemSpider 30661236
